data_7708571
loop_
_publ_author_name
'Swaminathan, Srividya'
'Haribabu, Jebiti'
'Mohamed Kasim, Mohamed Subarkhan'
'dasararaju, gayathri'
'Balakrishnan, Nithya'
'Bhuvanesh, Nattamai'
'Echeverria, Cesar'
'Karvembu, R.'

_publ_section_title
;
 Impact of aliphatic acyl and aromatic thioamide substituents on the
 anticancer activity of Ru(II)-p-cymene complexes carrying acylthiourea
 ligands -- In vitro and in vivo studies
;
_journal_name_full 'Dalton Transactions'
_journal_paper_doi 10.1039/D1DT02611A
_journal_year 2021
_chemical_formula_moiety 'C24 H34 Cl2 N2 O Ru S'
_chemical_formula_sum 'C24 H34 Cl2 N2 O Ru S'
_chemical_formula_weight 570.56
_space_group_crystal_system triclinic
_space_group_IT_number 2
_space_group_name_Hall '-P 1'
_space_group_name_H-M_alt 'P -1'
_atom_sites_solution_hydrogens geom
_atom_sites_solution_primary direct
_audit_creation_date 2018-07-10
_audit_creation_method
;
Olex2 1.2
(compiled 2018.05.29 svn.r3508 for OlexSys, GUI svn.r5506)
;
_audit_update_record
;
2021-09-18 deposited with the CCDC.	2021-10-15 downloaded from the CCDC.
;
_cell_angle_alpha 106.287(4)
_cell_angle_beta 94.363(5)
_cell_angle_gamma 100.568(4)
_cell_formula_units_Z 2
_cell_length_a 9.3887(14)
_cell_length_b 10.7387(15)
_cell_length_c 13.0579(19)
_cell_measurement_reflns_used 9984
_cell_measurement_temperature 110.0
_cell_measurement_theta_max 27.700
_cell_measurement_theta_min 2.582
_cell_volume 1230.9(3)
_computing_cell_refinement 'SAINT v8.37A (Bruker, 2015)'
_computing_data_collection 'APEX 3 (Bruker AXS)'
_computing_data_reduction 'SAINT v8.37A (Bruker, 2015)'
_computing_molecular_graphics 'Olex2 (Dolomanov et al., 2009)'
_computing_publication_material 'Olex2 (Dolomanov et al., 2009)'
_computing_structure_refinement 'ShelXL (Sheldrick, 2015)'
_computing_structure_solution 'ShelXT (Sheldrick, 2015)'
_diffrn_ambient_temperature 110.0
_diffrn_detector 'Bruker APEX2 area detector'
_diffrn_detector_area_resol_mean 7.9
_diffrn_detector_type 'CCD area detector'
_diffrn_measured_fraction_theta_full 0.994
_diffrn_measured_fraction_theta_max 0.994
_diffrn_measurement_device 'three-circle diffractometer'
_diffrn_measurement_device_type 'Bruker APEX-II CCD'
_diffrn_measurement_method '\f and \w scans'
_diffrn_radiation_monochromator 'mirror optics'
_diffrn_radiation_probe x-ray
_diffrn_radiation_type MoK\a
_diffrn_radiation_wavelength 0.71073
_diffrn_reflns_av_R_equivalents 0.0624
_diffrn_reflns_av_unetI/netI 0.0478
_diffrn_reflns_Laue_measured_fraction_full 0.994
_diffrn_reflns_Laue_measured_fraction_max 0.994
_diffrn_reflns_limit_h_max 11
_diffrn_reflns_limit_h_min -11
_diffrn_reflns_limit_k_max 12
_diffrn_reflns_limit_k_min -12
_diffrn_reflns_limit_l_max 15
_diffrn_reflns_limit_l_min -15
_diffrn_reflns_number 18148
_diffrn_reflns_point_group_measured_fraction_full 0.994
_diffrn_reflns_point_group_measured_fraction_max 0.994
_diffrn_reflns_theta_full 24.998
_diffrn_reflns_theta_max 24.998
_diffrn_reflns_theta_min 2.188
_diffrn_source 'microfocus sealed X-ray tube'
_diffrn_source_type 'Incoatec I\ms'
_diffrn_standards_number 0
_exptl_absorpt_coefficient_mu 0.958
_exptl_absorpt_correction_T_max 0.3215
_exptl_absorpt_correction_T_min 0.2160
_exptl_absorpt_correction_type multi-scan
_exptl_absorpt_process_details
'SADABS-2016/2 (Bruker,2016/2) was used for absorption correction. wR2(int) was 0.1527 before and 0.0976 after correction. The Ratio of minimum to maximum transmission is 0.6719. The \l/2 correction factor is Not present.'
_exptl_crystal_colour brown
_exptl_crystal_colour_primary brown
_exptl_crystal_density_diffrn 1.539
_exptl_crystal_description block
_exptl_crystal_F_000 588
_exptl_crystal_size_max 0.469
_exptl_crystal_size_mid 0.287
_exptl_crystal_size_min 0.154
_refine_diff_density_max 0.994
_refine_diff_density_min -1.749
_refine_diff_density_rms 0.147
_refine_ls_extinction_method none
_refine_ls_goodness_of_fit_ref 1.118
_refine_ls_hydrogen_treatment constr
_refine_ls_matrix_type full
_refine_ls_number_parameters 278
_refine_ls_number_reflns 4308
_refine_ls_number_restraints 72
_refine_ls_restrained_S_all 1.109
_refine_ls_R_factor_all 0.0596
_refine_ls_R_factor_gt 0.0534
_refine_ls_shift/su_max 0.000
_refine_ls_shift/su_mean 0.000
_refine_ls_structure_factor_coef Fsqd
_refine_ls_weighting_details 'w=1/[\s^2^(Fo^2^)+(0.0431P)^2^+7.5109P] where P=(Fo^2^+2Fc^2^)/3'
_refine_ls_weighting_scheme calc
_refine_ls_wR_factor_gt 0.1219
_refine_ls_wR_factor_ref 0.1285
_reflns_Friedel_coverage 0.000
_reflns_number_gt 3883
_reflns_number_total 4308
_reflns_threshold_expression 'I > 2\s(I)'
_cod_data_source_file d1dt02611a2.cif
_cod_data_source_block svsphcan
_cod_database_code 7708571
_shelx_shelxl_version_number 2018/3
_shelx_space_group_comment
;
The symmetry employed for this shelxl refinement is uniquely defined
by the following loop, which should always be used as a source of
symmetry information in preference to the above space-group names.
They are only intended as comments.
;
_shelx_estimated_absorpt_t_max 0.866
_shelx_estimated_absorpt_t_min 0.662
_olex2_refinement_description
;
1. Fixed Uiso
 At 1.2 times of:
  All C(H) groups, All C(H,H) groups, All N(H) groups
 At 1.5 times of:
  All C(H,H,H) groups
2. Uiso/Uaniso restraints and constraints
C15 \\sim C16 \\sim C17 \\sim C18 \\sim C19 \\sim C20: within 2A with sigma of
0.005 and sigma for terminal atoms of 0.01
Uanis(C18) = Uanis(C19)
3. Rigid body (RIGU) restrains
 C15, C16, C17, C18, C19, C20
 with sigma for 1-2 distances of 0.005 and sigma for 1-3 distances of 0.005
4.a Ternary CH refined with riding coordinates:
 C21(H21)
4.b Secondary CH2 refined with riding coordinates:
 C9(H9A,H9B), C10(H10A,H10B), C11(H11A,H11B), C12(H12A,H12B), C13(H13A,H13B)
4.c Aromatic/amide H refined with riding coordinates:
 N1(H1), N2(H2), C3(H3), C4(H4), C5(H5), C6(H6), C7(H7), C16(H16), C17(H17),
 C19(H19), C20(H20)
4.d Idealised Me refined as rotating group:
 C14(H14A,H14B,H14C), C22(H22A,H22B,H22C), C23(H23A,H23B,H23C), C24(H24A,H24B,
 H24C)
;
_olex2_submission_special_instructions 'No special instructions were received'

loop_
_space_group_symop_operation_xyz
'x, y, z'
'-x, -y, -z'

loop_
_atom_site_label
_atom_site_type_symbol
_atom_site_fract_x
_atom_site_fract_y
_atom_site_fract_z
_atom_site_U_iso_or_equiv
_atom_site_adp_type
_atom_site_occupancy
_atom_site_site_symmetry_order
_atom_site_calc_flag
_atom_site_refinement_flags_posn
_atom_site_refinement_flags_adp
_atom_site_refinement_flags_occupancy
_atom_site_disorder_assembly
_atom_site_disorder_group
Ru1 Ru 0.25285(4) 0.20482(4) 0.54006(3) 0.01366(14) Uani 1 1 d . . . . .
Cl1 Cl 0.08551(13) 0.31806(12) 0.64713(9) 0.0190(3) Uani 1 1 d . . . . .
Cl2 Cl 0.45467(13) 0.36571(11) 0.65778(10) 0.0204(3) Uani 1 1 d . . . . .
S1 S 0.27247(13) 0.06389(11) 0.65333(9) 0.0157(3) Uani 1 1 d . . . . .
O1 O 0.3487(5) 0.3152(4) 1.0064(3) 0.0286(9) Uani 1 1 d . . . . .
N1 N 0.3406(5) 0.0858(4) 0.8595(3) 0.0185(9) Uani 1 1 d . . . . .
H1 H 0.348568 0.130875 0.927996 0.022 Uiso 1 1 calc R . . . .
N2 N 0.2792(5) 0.2704(4) 0.8261(3) 0.0161(8) Uani 1 1 d . . . . .
H2 H 0.242906 0.304045 0.778352 0.019 Uiso 1 1 calc R . . . .
C1 C 0.3001(5) 0.1436(5) 0.7877(4) 0.0167(10) Uani 1 1 d . . . . .
C2 C 0.3720(6) -0.0437(5) 0.8341(4) 0.0198(11) Uani 1 1 d . . . . .
C3 C 0.5126(6) -0.0560(5) 0.8579(4) 0.0203(11) Uani 1 1 d . . . . .
H3 H 0.587714 0.020801 0.890488 0.024 Uiso 1 1 calc R . . . .
C4 C 0.5445(7) -0.1816(6) 0.8341(4) 0.0280(13) Uani 1 1 d . . . . .
H4 H 0.641716 -0.190726 0.850389 0.034 Uiso 1 1 calc R . . . .
C5 C 0.4348(7) -0.2933(5) 0.7867(4) 0.0291(13) Uani 1 1 d . . . . .
H5 H 0.456694 -0.379114 0.769662 0.035 Uiso 1 1 calc R . . . .
C6 C 0.2935(7) -0.2795(5) 0.7644(4) 0.0270(13) Uani 1 1 d . . . . .
H6 H 0.218484 -0.356663 0.732911 0.032 Uiso 1 1 calc R . . . .
C7 C 0.2588(6) -0.1556(5) 0.7869(4) 0.0238(12) Uani 1 1 d . . . . .
H7 H 0.161461 -0.146615 0.770872 0.029 Uiso 1 1 calc R . . . .
C8 C 0.3087(6) 0.3516(5) 0.9315(4) 0.0189(11) Uani 1 1 d . . . . .
C9 C 0.2870(6) 0.4897(5) 0.9421(4) 0.0199(11) Uani 1 1 d . . . . .
H9A H 0.194536 0.483880 0.897416 0.024 Uiso 1 1 calc R . . . .
H9B H 0.367832 0.537043 0.913581 0.024 Uiso 1 1 calc R . . . .
C10 C 0.2817(6) 0.5701(5) 1.0576(4) 0.0221(11) Uani 1 1 d . . . . .
H10A H 0.376539 0.581676 1.101676 0.026 Uiso 1 1 calc R . . . .
H10B H 0.204683 0.520980 1.087968 0.026 Uiso 1 1 calc R . . . .
C11 C 0.2502(6) 0.7068(5) 1.0636(4) 0.0228(11) Uani 1 1 d . . . . .
H11A H 0.273930 0.764325 1.139170 0.027 Uiso 1 1 calc R . . . .
H11B H 0.314915 0.747913 1.020136 0.027 Uiso 1 1 calc R . . . .
C12 C 0.0923(6) 0.7013(5) 1.0234(5) 0.0282(12) Uani 1 1 d . . . . .
H12A H 0.028342 0.661513 1.067940 0.034 Uiso 1 1 calc R . . . .
H12B H 0.068412 0.641428 0.948539 0.034 Uiso 1 1 calc R . . . .
C13 C 0.0563(7) 0.8349(6) 1.0253(5) 0.0303(13) Uani 1 1 d . . . . .
H13A H -0.045139 0.819409 0.989999 0.036 Uiso 1 1 calc R . . . .
H13B H 0.122256 0.876574 0.982860 0.036 Uiso 1 1 calc R . . . .
C14 C 0.0714(7) 0.9315(5) 1.1390(4) 0.0278(12) Uani 1 1 d . . . . .
H14A H 0.041531 1.012932 1.134823 0.042 Uiso 1 1 calc GR . . . .
H14B H 0.173393 0.953239 1.172507 0.042 Uiso 1 1 calc GR . . . .
H14C H 0.008752 0.890077 1.182398 0.042 Uiso 1 1 calc GR . . . .
C15 C 0.1881(5) 0.2744(5) 0.4022(4) 0.0171(9) Uani 1 1 d . U . . .
C16 C 0.3356(6) 0.2665(5) 0.4067(4) 0.0187(9) Uani 1 1 d . U . . .
H16 H 0.407386 0.342288 0.408405 0.022 Uiso 1 1 calc R . . . .
C17 C 0.3804(6) 0.1469(5) 0.4086(4) 0.0183(9) Uani 1 1 d . U . . .
H17 H 0.481352 0.144838 0.412092 0.022 Uiso 1 1 calc R . . . .
C18 C 0.2772(6) 0.0316(5) 0.4054(4) 0.0185(7) Uani 1 1 d . U . . .
C19 C 0.1267(6) 0.0407(5) 0.4041(4) 0.0185(7) Uani 1 1 d . U . . .
H19 H 0.054580 -0.034429 0.403166 0.022 Uiso 1 1 calc R . . . .
C20 C 0.0853(5) 0.1594(5) 0.4041(4) 0.0168(9) Uani 1 1 d . U . . .
H20 H -0.014785 0.163701 0.405497 0.020 Uiso 1 1 calc R . . . .
C21 C 0.1365(5) 0.3991(5) 0.3980(4) 0.0179(10) Uani 1 1 d . . . . .
H21 H 0.034615 0.391232 0.416817 0.021 Uiso 1 1 calc R . . . .
C22 C 0.1326(6) 0.4055(5) 0.2821(4) 0.0253(12) Uani 1 1 d . . . . .
H22A H 0.086261 0.477919 0.275148 0.038 Uiso 1 1 calc GR . . . .
H22B H 0.076318 0.321154 0.232696 0.038 Uiso 1 1 calc GR . . . .
H22C H 0.232557 0.421445 0.264474 0.038 Uiso 1 1 calc GR . . . .
C23 C 0.2321(6) 0.5263(5) 0.4765(4) 0.0253(12) Uani 1 1 d . . . . .
H23A H 0.243805 0.515884 0.548630 0.038 Uiso 1 1 calc GR . . . .
H23B H 0.185477 0.601231 0.478364 0.038 Uiso 1 1 calc GR . . . .
H23C H 0.328345 0.543061 0.452552 0.038 Uiso 1 1 calc GR . . . .
C24 C 0.3202(6) -0.0952(5) 0.4048(4) 0.0205(11) Uani 1 1 d . . . . .
H24A H 0.426940 -0.079884 0.419690 0.031 Uiso 1 1 calc GR . . . .
H24B H 0.286267 -0.160935 0.334004 0.031 Uiso 1 1 calc GR . . . .
H24C H 0.275837 -0.128358 0.460197 0.031 Uiso 1 1 calc GR . . . .

loop_
_atom_site_aniso_label
_atom_site_aniso_U_11
_atom_site_aniso_U_22
_atom_site_aniso_U_33
_atom_site_aniso_U_23
_atom_site_aniso_U_13
_atom_site_aniso_U_12
Ru1 0.0154(2) 0.0094(2) 0.0137(2) 0.00251(15) -0.00008(15) -0.00099(15)
Cl1 0.0206(6) 0.0191(6) 0.0184(6) 0.0059(5) 0.0027(5) 0.0067(5)
Cl2 0.0209(6) 0.0138(6) 0.0200(6) 0.0016(5) -0.0008(5) -0.0059(5)
S1 0.0230(6) 0.0086(5) 0.0128(6) 0.0010(4) 0.0002(5) 0.0009(5)
O1 0.050(3) 0.0166(19) 0.0176(19) 0.0040(15) -0.0036(17) 0.0081(18)
N1 0.026(2) 0.014(2) 0.014(2) 0.0024(16) 0.0022(17) 0.0041(18)
N2 0.025(2) 0.0085(19) 0.014(2) 0.0036(16) -0.0011(17) 0.0024(17)
C1 0.017(2) 0.014(2) 0.016(2) 0.0009(19) 0.0010(19) -0.0008(19)
C2 0.035(3) 0.009(2) 0.013(2) 0.0019(19) 0.001(2) 0.002(2)
C3 0.028(3) 0.016(2) 0.016(2) 0.003(2) 0.003(2) 0.005(2)
C4 0.043(3) 0.028(3) 0.023(3) 0.018(2) 0.010(2) 0.014(3)
C5 0.055(4) 0.013(3) 0.022(3) 0.009(2) 0.009(3) 0.007(3)
C6 0.046(4) 0.011(2) 0.021(3) 0.005(2) 0.008(2) -0.002(2)
C7 0.035(3) 0.015(3) 0.017(3) 0.004(2) -0.002(2) -0.003(2)
C8 0.023(3) 0.014(2) 0.017(3) 0.003(2) 0.000(2) 0.001(2)
C9 0.031(3) 0.009(2) 0.016(2) 0.0007(19) 0.002(2) 0.001(2)
C10 0.032(3) 0.014(2) 0.017(3) 0.002(2) -0.003(2) 0.003(2)
C11 0.029(3) 0.015(3) 0.019(3) -0.002(2) 0.002(2) 0.002(2)
C12 0.035(3) 0.015(3) 0.028(3) 0.000(2) -0.003(2) 0.001(2)
C13 0.039(3) 0.024(3) 0.024(3) 0.001(2) -0.003(2) 0.010(3)
C14 0.038(3) 0.021(3) 0.025(3) 0.003(2) 0.008(2) 0.011(2)
C15 0.020(2) 0.019(2) 0.0081(19) 0.0021(16) -0.0019(17) -0.0016(17)
C16 0.022(2) 0.017(2) 0.013(2) 0.0028(17) 0.0018(17) -0.0014(17)
C17 0.019(2) 0.017(2) 0.015(2) 0.0018(17) 0.0020(17) 0.0000(17)
C18 0.0218(15) 0.0127(14) 0.0140(14) -0.0019(12) -0.0054(12) -0.0013(12)
C19 0.0218(15) 0.0127(14) 0.0140(14) -0.0019(12) -0.0054(12) -0.0013(12)
C20 0.019(2) 0.0132(19) 0.014(2) 0.0026(16) -0.0054(17) -0.0041(17)
C21 0.017(2) 0.014(2) 0.022(3) 0.005(2) 0.004(2) 0.003(2)
C22 0.036(3) 0.019(3) 0.021(3) 0.006(2) -0.002(2) 0.008(2)
C23 0.030(3) 0.017(3) 0.027(3) 0.005(2) 0.003(2) 0.001(2)
C24 0.029(3) 0.013(2) 0.017(2) 0.001(2) 0.002(2) 0.006(2)

loop_
_atom_type_symbol
_atom_type_description
_atom_type_scat_dispersion_real
_atom_type_scat_dispersion_imag
_atom_type_scat_source
C C 0.0033 0.0016 'International Tables Vol C Tables 4.2.6.8 and 6.1.1.4'
H H 0.0000 0.0000 'International Tables Vol C Tables 4.2.6.8 and 6.1.1.4'
Cl Cl 0.1484 0.1585 'International Tables Vol C Tables 4.2.6.8 and 6.1.1.4'
N N 0.0061 0.0033 'International Tables Vol C Tables 4.2.6.8 and 6.1.1.4'
O O 0.0106 0.0060 'International Tables Vol C Tables 4.2.6.8 and 6.1.1.4'
Ru Ru -1.2594 0.8363 'International Tables Vol C Tables 4.2.6.8 and 6.1.1.4'
S S 0.1246 0.1234 'International Tables Vol C Tables 4.2.6.8 and 6.1.1.4'

loop_
_geom_angle_atom_site_label_1
_geom_angle_atom_site_label_2
_geom_angle_atom_site_label_3
_geom_angle
_geom_angle_site_symmetry_1
_geom_angle_site_symmetry_3
_geom_angle_publ_flag
Cl2 Ru1 Cl1 88.75(4) . . ?
Cl2 Ru1 S1 88.26(4) . . ?
S1 Ru1 Cl1 92.84(4) . . ?
C15 Ru1 Cl1 91.39(13) . . ?
C15 Ru1 Cl2 109.83(13) . . ?
C15 Ru1 S1 161.51(13) . . ?
C15 Ru1 C18 80.97(18) . . ?
C16 Ru1 Cl1 121.58(14) . . ?
C16 Ru1 Cl2 88.01(13) . . ?
C16 Ru1 S1 145.26(14) . . ?
C16 Ru1 C15 37.14(19) . . ?
C16 Ru1 C17 38.28(19) . . ?
C16 Ru1 C18 68.29(18) . . ?
C16 Ru1 C19 80.16(19) . . ?
C17 Ru1 Cl1 159.23(14) . . ?
C17 Ru1 Cl2 94.37(13) . . ?
C17 Ru1 S1 107.76(14) . . ?
C17 Ru1 C15 68.23(19) . . ?
C17 Ru1 C18 37.32(18) . . ?
C17 Ru1 C19 67.57(19) . . ?
C18 Ru1 Cl1 146.84(13) . . ?
C18 Ru1 Cl2 124.25(13) . . ?
C18 Ru1 S1 85.69(13) . . ?
C19 Ru1 Cl1 109.56(14) . . ?
C19 Ru1 Cl2 161.49(14) . . ?
C19 Ru1 S1 93.36(13) . . ?
C19 Ru1 C15 68.28(18) . . ?
C19 Ru1 C18 37.76(19) . . ?
C20 Ru1 Cl1 86.10(14) . . ?
C20 Ru1 Cl2 147.13(13) . . ?
C20 Ru1 S1 124.38(13) . . ?
C20 Ru1 C15 38.05(18) . . ?
C20 Ru1 C16 67.59(18) . . ?
C20 Ru1 C17 80.16(19) . . ?
C20 Ru1 C18 68.03(18) . . ?
C20 Ru1 C19 37.46(18) . . ?
C1 S1 Ru1 114.88(17) . . ?
C1 N1 H1 117.4 . . ?
C1 N1 C2 125.1(4) . . ?
C2 N1 H1 117.4 . . ?
C1 N2 H2 116.3 . . ?
C1 N2 C8 127.3(4) . . ?
C8 N2 H2 116.3 . . ?
N1 C1 S1 121.9(4) . . ?
N1 C1 N2 117.4(4) . . ?
N2 C1 S1 120.7(4) . . ?
C3 C2 N1 119.0(4) . . ?
C3 C2 C7 121.3(5) . . ?
C7 C2 N1 119.7(5) . . ?
C2 C3 H3 120.2 . . ?
C2 C3 C4 119.6(5) . . ?
C4 C3 H3 120.2 . . ?
C3 C4 H4 120.0 . . ?
C5 C4 C3 120.1(6) . . ?
C5 C4 H4 120.0 . . ?
C4 C5 H5 120.1 . . ?
C6 C5 C4 119.7(5) . . ?
C6 C5 H5 120.1 . . ?
C5 C6 H6 119.3 . . ?
C5 C6 C7 121.4(5) . . ?
C7 C6 H6 119.3 . . ?
C2 C7 H7 121.1 . . ?
C6 C7 C2 117.9(5) . . ?
C6 C7 H7 121.1 . . ?
O1 C8 N2 123.4(5) . . ?
O1 C8 C9 124.1(5) . . ?
N2 C8 C9 112.5(4) . . ?
C8 C9 H9A 108.9 . . ?
C8 C9 H9B 108.9 . . ?
C8 C9 C10 113.4(4) . . ?
H9A C9 H9B 107.7 . . ?
C10 C9 H9A 108.9 . . ?
C10 C9 H9B 108.9 . . ?
C9 C10 H10A 109.3 . . ?
C9 C10 H10B 109.3 . . ?
C9 C10 C11 111.5(4) . . ?
H10A C10 H10B 108.0 . . ?
C11 C10 H10A 109.3 . . ?
C11 C10 H10B 109.3 . . ?
C10 C11 H11A 108.9 . . ?
C10 C11 H11B 108.9 . . ?
H11A C11 H11B 107.7 . . ?
C12 C11 C10 113.3(4) . . ?
C12 C11 H11A 108.9 . . ?
C12 C11 H11B 108.9 . . ?
C11 C12 H12A 108.5 . . ?
C11 C12 H12B 108.5 . . ?
C11 C12 C13 115.2(5) . . ?
H12A C12 H12B 107.5 . . ?
C13 C12 H12A 108.5 . . ?
C13 C12 H12B 108.5 . . ?
C12 C13 H13A 108.8 . . ?
C12 C13 H13B 108.8 . . ?
C12 C13 C14 113.6(5) . . ?
H13A C13 H13B 107.7 . . ?
C14 C13 H13A 108.8 . . ?
C14 C13 H13B 108.8 . . ?
C13 C14 H14A 109.5 . . ?
C13 C14 H14B 109.5 . . ?
C13 C14 H14C 109.5 . . ?
H14A C14 H14B 109.5 . . ?
H14A C14 H14C 109.5 . . ?
H14B C14 H14C 109.5 . . ?
C16 C15 Ru1 69.8(3) . . ?
C16 C15 C20 117.1(5) . . ?
C16 C15 C21 122.7(4) . . ?
C20 C15 Ru1 68.8(3) . . ?
C20 C15 C21 120.2(4) . . ?
C21 C15 Ru1 131.4(3) . . ?
Ru1 C16 H16 129.2 . . ?
C15 C16 Ru1 73.0(3) . . ?
C15 C16 H16 119.3 . . ?
C15 C16 C17 121.4(5) . . ?
C17 C16 Ru1 71.0(3) . . ?
C17 C16 H16 119.3 . . ?
Ru1 C17 H17 128.9 . . ?
C16 C17 Ru1 70.7(3) . . ?
C16 C17 H17 119.4 . . ?
C18 C17 Ru1 73.4(3) . . ?
C18 C17 C16 121.2(5) . . ?
C18 C17 H17 119.4 . . ?
C17 C18 Ru1 69.3(3) . . ?
C17 C18 C19 117.5(5) . . ?
C17 C18 C24 122.4(5) . . ?
C19 C18 Ru1 69.7(3) . . ?
C19 C18 C24 120.1(4) . . ?
C24 C18 Ru1 131.7(3) . . ?
Ru1 C19 H19 130.4 . . ?
C18 C19 Ru1 72.5(3) . . ?
C18 C19 H19 119.8 . . ?
C20 C19 Ru1 69.9(3) . . ?
C20 C19 C18 120.5(5) . . ?
C20 C19 H19 119.8 . . ?
Ru1 C20 H20 127.6 . . ?
C15 C20 Ru1 73.1(3) . . ?
C15 C20 H20 118.8 . . ?
C19 C20 Ru1 72.6(3) . . ?
C19 C20 C15 122.3(5) . . ?
C19 C20 H20 118.8 . . ?
C15 C21 H21 108.3 . . ?
C15 C21 C22 108.1(4) . . ?
C15 C21 C23 113.2(4) . . ?
C22 C21 H21 108.3 . . ?
C22 C21 C23 110.6(4) . . ?
C23 C21 H21 108.3 . . ?
C21 C22 H22A 109.5 . . ?
C21 C22 H22B 109.5 . . ?
C21 C22 H22C 109.5 . . ?
H22A C22 H22B 109.5 . . ?
H22A C22 H22C 109.5 . . ?
H22B C22 H22C 109.5 . . ?
C21 C23 H23A 109.5 . . ?
C21 C23 H23B 109.5 . . ?
C21 C23 H23C 109.5 . . ?
H23A C23 H23B 109.5 . . ?
H23A C23 H23C 109.5 . . ?
H23B C23 H23C 109.5 . . ?
C18 C24 H24A 109.5 . . ?
C18 C24 H24B 109.5 . . ?
C18 C24 H24C 109.5 . . ?
H24A C24 H24B 109.5 . . ?
H24A C24 H24C 109.5 . . ?
H24B C24 H24C 109.5 . . ?

loop_
_geom_bond_atom_site_label_1
_geom_bond_atom_site_label_2
_geom_bond_distance
_geom_bond_site_symmetry_2
_geom_bond_publ_flag
Ru1 Cl1 2.4460(13) . ?
Ru1 Cl2 2.4093(12) . ?
Ru1 S1 2.4141(12) . ?
Ru1 C15 2.218(5) . ?
Ru1 C16 2.178(5) . ?
Ru1 C17 2.181(5) . ?
Ru1 C18 2.233(5) . ?
Ru1 C19 2.196(5) . ?
Ru1 C20 2.162(5) . ?
S1 C1 1.699(5) . ?
O1 C8 1.210(6) . ?
N1 H1 0.8800 . ?
N1 C1 1.329(6) . ?
N1 C2 1.427(6) . ?
N2 H2 0.8800 . ?
N2 C1 1.369(6) . ?
N2 C8 1.382(6) . ?
C2 C3 1.372(8) . ?
C2 C7 1.403(7) . ?
C3 H3 0.9500 . ?
C3 C4 1.390(7) . ?
C4 H4 0.9500 . ?
C4 C5 1.385(8) . ?
C5 H5 0.9500 . ?
C5 C6 1.380(9) . ?
C6 H6 0.9500 . ?
C6 C7 1.385(8) . ?
C7 H7 0.9500 . ?
C8 C9 1.503(7) . ?
C9 H9A 0.9900 . ?
C9 H9B 0.9900 . ?
C9 C10 1.524(7) . ?
C10 H10A 0.9900 . ?
C10 H10B 0.9900 . ?
C10 C11 1.532(7) . ?
C11 H11A 0.9900 . ?
C11 H11B 0.9900 . ?
C11 C12 1.519(8) . ?
C12 H12A 0.9900 . ?
C12 H12B 0.9900 . ?
C12 C13 1.527(8) . ?
C13 H13A 0.9900 . ?
C13 H13B 0.9900 . ?
C13 C14 1.533(7) . ?
C14 H14A 0.9800 . ?
C14 H14B 0.9800 . ?
C14 H14C 0.9800 . ?
C15 C16 1.401(7) . ?
C15 C20 1.429(7) . ?
C15 C21 1.518(7) . ?
C16 H16 0.9500 . ?
C16 C17 1.429(7) . ?
C17 H17 0.9500 . ?
C17 C18 1.413(7) . ?
C18 C19 1.433(7) . ?
C18 C24 1.488(7) . ?
C19 H19 0.9500 . ?
C19 C20 1.399(7) . ?
C20 H20 0.9500 . ?
C21 H21 1.0000 . ?
C21 C22 1.531(7) . ?
C21 C23 1.532(7) . ?
C22 H22A 0.9800 . ?
C22 H22B 0.9800 . ?
C22 H22C 0.9800 . ?
C23 H23A 0.9800 . ?
C23 H23B 0.9800 . ?
C23 H23C 0.9800 . ?
C24 H24A 0.9800 . ?
C24 H24B 0.9800 . ?
C24 H24C 0.9800 . ?

loop_
_geom_torsion_atom_site_label_1
_geom_torsion_atom_site_label_2
_geom_torsion_atom_site_label_3
_geom_torsion_atom_site_label_4
_geom_torsion
_geom_torsion_site_symmetry_1
_geom_torsion_site_symmetry_2
_geom_torsion_site_symmetry_3
_geom_torsion_site_symmetry_4
_geom_torsion_publ_flag
Ru1 S1 C1 N1 -167.0(3) . . . . ?
Ru1 S1 C1 N2 14.0(5) . . . . ?
Ru1 C15 C16 C17 54.2(4) . . . . ?
Ru1 C15 C20 C19 -55.8(4) . . . . ?
Ru1 C15 C21 C22 170.4(4) . . . . ?
Ru1 C15 C21 C23 47.6(6) . . . . ?
Ru1 C16 C17 C18 55.5(4) . . . . ?
Ru1 C17 C18 C19 52.1(4) . . . . ?
Ru1 C17 C18 C24 -127.1(5) . . . . ?
Ru1 C18 C19 C20 53.0(4) . . . . ?
Ru1 C19 C20 C15 56.1(4) . . . . ?
O1 C8 C9 C10 -14.9(8) . . . . ?
N1 C2 C3 C4 179.7(4) . . . . ?
N1 C2 C7 C6 -179.4(4) . . . . ?
N2 C8 C9 C10 165.8(4) . . . . ?
C1 N1 C2 C3 113.1(6) . . . . ?
C1 N1 C2 C7 -67.8(7) . . . . ?
C1 N2 C8 O1 -5.5(8) . . . . ?
C1 N2 C8 C9 173.9(5) . . . . ?
C2 N1 C1 S1 3.2(7) . . . . ?
C2 N1 C1 N2 -177.8(5) . . . . ?
C2 C3 C4 C5 -0.1(8) . . . . ?
C3 C2 C7 C6 -0.4(7) . . . . ?
C3 C4 C5 C6 -0.7(8) . . . . ?
C4 C5 C6 C7 1.0(8) . . . . ?
C5 C6 C7 C2 -0.4(8) . . . . ?
C7 C2 C3 C4 0.6(8) . . . . ?
C8 N2 C1 S1 -174.2(4) . . . . ?
C8 N2 C1 N1 6.7(7) . . . . ?
C8 C9 C10 C11 -176.5(4) . . . . ?
C9 C10 C11 C12 73.8(6) . . . . ?
C10 C11 C12 C13 -178.7(5) . . . . ?
C11 C12 C13 C14 -65.1(7) . . . . ?
C15 C16 C17 Ru1 -55.1(4) . . . . ?
C15 C16 C17 C18 0.4(7) . . . . ?
C16 C15 C20 Ru1 52.2(4) . . . . ?
C16 C15 C20 C19 -3.6(7) . . . . ?
C16 C15 C21 C22 79.2(6) . . . . ?
C16 C15 C21 C23 -43.6(6) . . . . ?
C16 C17 C18 Ru1 -54.3(4) . . . . ?
C16 C17 C18 C19 -2.2(7) . . . . ?
C16 C17 C18 C24 178.6(4) . . . . ?
C17 C18 C19 Ru1 -51.9(4) . . . . ?
C17 C18 C19 C20 1.1(7) . . . . ?
C18 C19 C20 Ru1 -54.2(4) . . . . ?
C18 C19 C20 C15 1.9(7) . . . . ?
C20 C15 C16 Ru1 -51.7(4) . . . . ?
C20 C15 C16 C17 2.5(7) . . . . ?
C20 C15 C21 C22 -102.1(5) . . . . ?
C20 C15 C21 C23 135.1(5) . . . . ?
C21 C15 C16 Ru1 127.0(4) . . . . ?
C21 C15 C16 C17 -178.8(4) . . . . ?
C21 C15 C20 Ru1 -126.5(4) . . . . ?
C21 C15 C20 C19 177.6(4) . . . . ?
C24 C18 C19 Ru1 127.3(4) . . . . ?
C24 C18 C19 C20 -179.7(4) . . . . ?
